data_7213318
loop_
_publ_author_name
'Ley, Steven V.'
'Wright, Edward A.'

_publ_section_title
;
 1,7-Asymmetric induction of chirality in a Mukaiyama aldol reaction using
 \p-allyltricarbonyliron lactone complexes: highly diastereoselective
 synthesis of \a-substituted \b-hydroxy carbonyl compounds
;
_journal_issue 11
_journal_name_full 'Journal of the Chemical Society, Perkin Transactions 1'
_journal_page_first 1677
_journal_paper_doi 10.1039/b002056g
_journal_year 2000
_chemical_formula_sum 'C19.5 H18 Cl Fe N O9'
_chemical_formula_weight 501.65
_chemical_name_systematic
; 
 ? 
;
_space_group_IT_number 14
_symmetry_cell_setting monoclinic
_symmetry_space_group_name_Hall '-P 2ybc'
_symmetry_space_group_name_H-M 'P 1 21/c 1'
_atom_sites_solution_hydrogens geom
_atom_sites_solution_primary direct
_atom_sites_solution_secondary difmap
_audit_creation_method SHELXL
_cell_angle_alpha 90.00
_cell_angle_beta 92.45(5)
_cell_angle_gamma 90.00
_cell_formula_units_Z 4
_cell_length_a 11.432(8)
_cell_length_b 24.740(12)
_cell_length_c 7.678(4)
_cell_measurement_temperature 220(2)
_cell_volume 2170(2)
_computing_structure_refinement 'SHELXL-93 (Sheldrick, 1993)'
_computing_structure_solution teXsan
_diffrn_ambient_temperature 220(2)
_diffrn_measurement_device RAXIS-IIC
_diffrn_radiation_monochromator graphite
_diffrn_radiation_source 'fine-focus sealed tube'
_diffrn_radiation_type MoK\a
_diffrn_radiation_wavelength 0.71073
_diffrn_reflns_av_R_equivalents 0.0492
_diffrn_reflns_av_sigmaI/netI 0.1349
_diffrn_reflns_limit_h_max 13
_diffrn_reflns_limit_h_min 0
_diffrn_reflns_limit_k_max 29
_diffrn_reflns_limit_k_min 0
_diffrn_reflns_limit_l_max 9
_diffrn_reflns_limit_l_min -9
_diffrn_reflns_number 7141
_diffrn_reflns_theta_max 25.20
_diffrn_reflns_theta_min 1.78
_exptl_absorpt_coefficient_mu 0.869
_exptl_crystal_colour colourless
_exptl_crystal_density_diffrn 1.536
_exptl_crystal_F_000 1028
_exptl_crystal_size_max 0.28
_exptl_crystal_size_mid 0.25
_exptl_crystal_size_min 0.20
_refine_diff_density_max 1.129
_refine_diff_density_min -0.646
_refine_diff_density_rms 0.086
_refine_ls_extinction_coef 0.0460(24)
_refine_ls_extinction_expression Fc^*^=kFc[1+0.001xFc^2^\l^3^/sin(2\q)]^-1/4^
_refine_ls_extinction_method SHELXL
_refine_ls_goodness_of_fit_all 0.982
_refine_ls_goodness_of_fit_obs 1.102
_refine_ls_matrix_type full
_refine_ls_number_parameters 292
_refine_ls_number_reflns 3827
_refine_ls_number_restraints 6
_refine_ls_restrained_S_all 0.997
_refine_ls_restrained_S_obs 1.122
_refine_ls_R_factor_all 0.0808
_refine_ls_R_factor_obs 0.0547
_refine_ls_shift/esd_max -0.004
_refine_ls_shift/esd_mean 0.000
_refine_ls_structure_factor_coef Fsqd
_refine_ls_weighting_details 'w=1/[\s^2^(Fo^2^)+(0.0316P)^2^+0.0000P] where P=(Fo^2^+2Fc^2^)/3'
_refine_ls_weighting_scheme calc
_refine_ls_wR_factor_all 0.1356
_refine_ls_wR_factor_obs 0.1235
_reflns_number_observed 2598
_reflns_number_total 3827
_reflns_observed_criterion >2sigma(I)
_cod_data_source_file b002056gsup1.cif
_cod_data_source_block sl9906
_cod_depositor_comments
;
The following automatic conversions were performed:

'_symmetry_cell_setting' value 'Monoclinic' changed to 'monoclinic'
according to /home/saulius/struct/CIF-dictionaries/cif_core.dic
dictionary named 'cif_core.dic' version 2.4.2 from 2011-04-26.

Automatic conversion script
Id: cif_fix_values 1891 2012-01-12 08:04:46Z andrius 

The following automatic conversions were performed:

'_refine_ls_weighting_scheme' value 'calc
w=1/[\s^2^(Fo^2^)+(0.0316P)^2^+0.0000P] where P=(Fo^2^+2Fc^2^)/3' was
changed to 'calc'. New tag '_refine_ls_weighting_details' was
created. The value of the new tag was set to
'w=1/[\s^2^(Fo^2^)+(0.0316P)^2^+0.0000P] where P=(Fo^2^+2Fc^2^)/3'.

Automatic conversion script
Id: cif_fix_values 3143 2015-03-26 13:38:13Z robertas 
;
_cod_original_cell_volume 2169.6(22)
_cod_original_sg_symbol_H-M P2(1)/c
_cod_original_formula_sum 'C19.50 H18 Cl Fe N O9'
_cod_database_code 7213318

loop_
_symmetry_equiv_pos_as_xyz
'x, y, z'
'-x, y+1/2, -z+1/2'
'-x, -y, -z'
'x, -y-1/2, z-1/2'

loop_
_atom_site_aniso_label
_atom_site_aniso_U_11
_atom_site_aniso_U_22
_atom_site_aniso_U_33
_atom_site_aniso_U_23
_atom_site_aniso_U_13
_atom_site_aniso_U_12
Fe1 0.0321(4) 0.0280(3) 0.0327(3) 0.0008(3) 0.0046(2) -0.0045(3)
O1 0.047(2) 0.0278(14) 0.0354(15) 0.0054(13) -0.0012(13) 0.0017(13)
O2 0.057(2) 0.049(2) 0.032(2) 0.0120(14) 0.0056(14) -0.002(2)
O3 0.048(2) 0.032(2) 0.034(2) 0.0124(13) 0.0027(13) 0.0064(13)
O4 0.040(2) 0.036(2) 0.064(2) -0.014(2) 0.0067(15) -0.009(2)
O5 0.072(3) 0.114(3) 0.038(2) 0.019(2) 0.015(2) -0.001(2)
O6 0.047(3) 0.150(4) 0.065(3) 0.023(3) 0.018(2) 0.010(3)
N1 0.048(3) 0.065(3) 0.045(2) 0.009(2) 0.015(2) 0.004(2)
C1 0.073(4) 0.035(2) 0.044(3) -0.005(2) -0.005(2) 0.007(2)
C2 0.039(2) 0.037(2) 0.037(2) -0.002(2) 0.003(2) 0.007(2)
C3 0.043(3) 0.035(2) 0.035(2) -0.001(2) 0.012(2) 0.000(2)
C4 0.042(2) 0.030(2) 0.024(2) 0.003(2) 0.003(2) 0.001(2)
C5 0.036(2) 0.024(2) 0.026(2) 0.001(2) 0.001(2) -0.001(2)
C6 0.030(2) 0.028(2) 0.029(2) 0.000(2) -0.004(2) -0.001(2)
C7 0.029(2) 0.029(2) 0.028(2) 0.002(2) 0.000(2) 0.002(2)
C7' 0.035(2) 0.032(2) 0.043(2) 0.003(2) -0.001(2) -0.002(2)
C8 0.039(2) 0.030(2) 0.032(2) 0.002(2) 0.003(2) 0.001(2)
C9 0.038(2) 0.023(2) 0.030(2) -0.002(2) 0.001(2) 0.002(2)
C10 0.037(2) 0.033(2) 0.037(2) 0.002(2) -0.003(2) 0.004(2)
C11 0.041(3) 0.045(3) 0.031(2) 0.006(2) -0.004(2) 0.000(2)
C12 0.039(2) 0.042(2) 0.034(2) 0.002(2) 0.006(2) -0.001(2)
C13 0.039(2) 0.043(3) 0.040(3) 0.000(2) 0.000(2) 0.001(2)
C14 0.041(2) 0.038(2) 0.028(2) 0.001(2) -0.001(2) 0.003(2)
C15 0.028(2) 0.034(2) 0.043(2) 0.003(2) 0.002(2) 0.000(2)
O16 0.029(2) 0.077(3) 0.092(3) 0.005(2) -0.001(2) -0.005(2)
C16 0.045(3) 0.039(3) 0.051(3) -0.003(2) 0.009(2) -0.014(2)
O17 0.076(3) 0.061(2) 0.033(2) -0.004(2) 0.001(2) 0.007(2)
C17 0.046(3) 0.033(2) 0.035(2) 0.002(2) -0.004(2) -0.002(2)
O18 0.101(3) 0.035(2) 0.094(3) 0.008(2) 0.021(2) -0.013(2)
C18 0.052(3) 0.038(3) 0.044(3) -0.002(2) 0.009(2) -0.004(2)

loop_
_atom_site_label
_atom_site_type_symbol
_atom_site_fract_x
_atom_site_fract_y
_atom_site_fract_z
_atom_site_U_iso_or_equiv
_atom_site_thermal_displace_type
_atom_site_occupancy
_atom_site_calc_flag
_atom_site_refinement_flags
_atom_site_disorder_group
Fe1 Fe -0.16607(5) -0.11310(2) 0.09568(7) 0.0308(2) Uani 1 d . .
O1 O -0.1534(2) 0.00286(11) 0.1017(3) 0.0368(7) Uani 1 d . .
O2 O -0.1410(3) -0.02915(13) -0.1630(4) 0.0458(8) Uani 1 d . .
O3 O 0.1052(3) -0.17272(11) 0.3067(3) 0.0379(7) Uani 1 d . .
O4 O 0.1069(3) -0.21445(12) -0.0749(5) 0.0464(9) Uani 1 d . .
H4O H 0.1137(57) -0.2373(23) -0.0973(80) 0.070 Uiso 1 d . .
O5 O 0.5348(3) -0.1716(2) -0.6747(4) 0.0745(12) Uani 1 d . .
O6 O 0.6684(4) -0.1758(2) -0.4714(5) 0.0871(14) Uani 1 d . .
N1 N 0.5657(4) -0.1763(2) -0.5206(5) 0.0524(11) Uani 1 d . .
C1 C -0.1364(5) 0.0318(2) 0.3979(6) 0.0509(13) Uani 1 d . .
H1A H -0.1622(23) 0.0683(2) 0.3697(28) 0.076 Uiso 1 calc R .
H1B H -0.0522(5) 0.0295(10) 0.3886(31) 0.076 Uiso 1 calc R .
H1C H -0.1567(23) 0.0231(8) 0.5161(7) 0.076 Uiso 1 calc R .
C2 C -0.1963(4) -0.0080(2) 0.2712(5) 0.0378(10) Uani 1 d . .
H2 H -0.2813(4) -0.0002(2) 0.2672(5) 0.045 Uiso 1 calc R .
C3 C -0.1798(4) -0.0656(2) 0.3259(5) 0.0374(10) Uani 1 d . .
H3 H -0.2387(4) -0.0789(2) 0.4064(5) 0.045 Uiso 1 calc R .
C4 C -0.0762(4) -0.0957(2) 0.3292(5) 0.0318(9) Uani 1 d . .
H4 H -0.0687(4) -0.1252(2) 0.4161(5) 0.038 Uiso 1 calc R .
C5 C 0.0071(3) -0.0941(2) 0.1993(4) 0.0287(9) Uani 1 d . .
H5 H 0.0353(3) -0.0575(2) 0.1705(4) 0.034 Uiso 1 calc R .
C6 C 0.0966(3) -0.1370(2) 0.1948(5) 0.0293(9) Uani 1 d . .
C7 C 0.1818(3) -0.1339(2) 0.0475(5) 0.0288(8) Uani 1 d . .
H7 H 0.1415(3) -0.1155(2) -0.0526(5) 0.035 Uiso 1 calc R .
C7' C 0.2865(4) -0.0990(2) 0.1078(5) 0.0371(10) Uani 1 d . .
H7'A H 0.3340(13) -0.0912(9) 0.0092(9) 0.056 Uiso 1 calc R .
H7'B H 0.3332(13) -0.1184(5) 0.1959(26) 0.056 Uiso 1 calc R .
H7'C H 0.2586(4) -0.0655(5) 0.1565(32) 0.056 Uiso 1 calc R .
C8 C 0.2145(4) -0.1909(2) -0.0107(5) 0.0335(9) Uani 1 d . .
H8 H 0.2452(4) -0.2118(2) 0.0914(5) 0.040 Uiso 1 calc R .
C9 C 0.3063(4) -0.18919(15) -0.1474(5) 0.0304(9) Uani 1 d . .
C10 C 0.2743(4) -0.1801(2) -0.3224(5) 0.0357(10) Uani 1 d . .
H10 H 0.1948(4) -0.1766(2) -0.3571(5) 0.043 Uiso 1 calc R .
C11 C 0.3588(4) -0.1760(2) -0.4446(5) 0.0391(10) Uani 1 d . .
H11 H 0.3375(4) -0.1696(2) -0.5624(5) 0.047 Uiso 1 calc R .
C12 C 0.4753(4) -0.1815(2) -0.3916(5) 0.0379(10) Uani 1 d . .
C13 C 0.5104(4) -0.1915(2) -0.2194(5) 0.0410(11) Uani 1 d . .
H13 H 0.5900(4) -0.1954(2) -0.1859(5) 0.049 Uiso 1 calc R .
C14 C 0.4244(4) -0.1955(2) -0.0989(5) 0.0357(10) Uani 1 d . .
H14 H 0.4461(4) -0.2026(2) 0.0184(5) 0.043 Uiso 1 calc R .
C15 C -0.1530(3) -0.0395(2) -0.0123(5) 0.0349(10) Uani 1 d . .
O16 O -0.4160(3) -0.0911(2) 0.0380(5) 0.0663(10) Uani 1 d . .
C16 C -0.3201(4) -0.1025(2) 0.0588(6) 0.0448(11) Uani 1 d . .
O17 O -0.0983(3) -0.15094(14) -0.2496(4) 0.0565(10) Uani 1 d . .
C17 C -0.1239(4) -0.1374(2) -0.1158(5) 0.0385(10) Uani 1 d . .
O18 O -0.1861(4) -0.22639(14) 0.2239(5) 0.0762(12) Uani 1 d . .
C18 C -0.1766(4) -0.1834(2) 0.1789(6) 0.0442(11) Uani 1 d . .
C19 C -0.5305(12) -0.0343(5) -0.5538(16) 0.089(4) Uiso 0.10 d PD -1
H19A H -0.6131(12) -0.0441(5) -0.5449(16) 0.107 Uiso 0.10 calc PR -1
H19B H -0.4969(12) -0.0630(5) -0.6243(16) 0.107 Uiso 0.10 calc PR -1
Cl1 Cl -0.4805(5) -0.0451(2) -0.3782(8) 0.1215(13) Uiso 0.10 d PD -1
Cl2 Cl -0.5351(29) 0.0150(11) -0.6792(32) 0.1215(13) Uiso 0.10 d PD -1
C20 C -0.5305(12) -0.0343(5) -0.5538(16) 0.089(4) Uiso 0.40 d PD -2
H20A H -0.6005(6) -0.0571(3) -0.5678(9) 0.107 Uiso 0.40 calc PR -2
H20B H -0.4742(6) -0.0484(3) -0.6352(9) 0.107 Uiso 0.40 calc PR -2
Cl3 Cl -0.4805(5) -0.0451(2) -0.3782(8) 0.1215(13) Uiso 0.40 d PD -2
Cl4 Cl -0.5699(6) 0.0278(3) -0.6280(9) 0.1215(13) Uiso 0.40 d PD -2

loop_
_atom_type_symbol
_atom_type_description
_atom_type_scat_dispersion_real
_atom_type_scat_dispersion_imag
_atom_type_scat_source
C C 0.0033 0.0016 'International Tables Vol C Tables 4.2.6.8 and 6.1.1.4'
H H 0.0000 0.0000 'International Tables Vol C Tables 4.2.6.8 and 6.1.1.4'
N N 0.0061 0.0033 'International Tables Vol C Tables 4.2.6.8 and 6.1.1.4'
O O 0.0106 0.0060 'International Tables Vol C Tables 4.2.6.8 and 6.1.1.4'
Fe Fe 0.3463 0.8444 'International Tables Vol C Tables 4.2.6.8 and 6.1.1.4'
Cl Cl 0.1484 0.1585 'International Tables Vol C Tables 4.2.6.8 and 6.1.1.4'

loop_
_geom_angle_atom_site_label_1
_geom_angle_atom_site_label_2
_geom_angle_atom_site_label_3
_geom_angle
C16 Fe1 C17 101.8(2)
C16 Fe1 C18 96.5(2)
C17 Fe1 C18 91.2(2)
C16 Fe1 C15 83.8(2)
C17 Fe1 C15 84.5(2)
C18 Fe1 C15 175.6(2)
C16 Fe1 C4 123.6(2)
C17 Fe1 C4 134.5(2)
C18 Fe1 C4 86.2(2)
C15 Fe1 C4 97.2(2)
C16 Fe1 C3 86.8(2)
C17 Fe1 C3 162.7(2)
C18 Fe1 C3 102.9(2)
C15 Fe1 C3 81.5(2)
C4 Fe1 C3 38.8(2)
C16 Fe1 C5 155.3(2)
C17 Fe1 C5 97.3(2)
C18 Fe1 C5 98.6(2)
C15 Fe1 C5 82.6(2)
C4 Fe1 C5 38.88(15)
C3 Fe1 C5 70.9(2)
C15 O1 C2 116.6(3)
O6 N1 O5 122.2(4)
O6 N1 C12 119.3(4)
O5 N1 C12 118.6(4)
O1 C2 C3 112.9(3)
O1 C2 C1 107.2(4)
C3 C2 C1 112.9(3)
C4 C3 C2 127.6(4)
C4 C3 Fe1 68.3(2)
C2 C3 Fe1 107.8(3)
C3 C4 C5 124.7(4)
C3 C4 Fe1 73.0(2)
C5 C4 Fe1 73.6(2)
C4 C5 C6 119.1(3)
C4 C5 Fe1 67.5(2)
C6 C5 Fe1 117.5(3)
O3 C6 C5 122.2(4)
O3 C6 C7 121.3(4)
C5 C6 C7 116.5(3)
C6 C7 C7' 108.7(3)
C6 C7 C8 109.9(3)
C7' C7 C8 114.2(3)
O4 C8 C9 112.6(3)
O4 C8 C7 105.0(3)
C9 C8 C7 111.2(3)
C14 C9 C10 119.1(4)
C14 C9 C8 120.2(3)
C10 C9 C8 120.7(4)
C11 C10 C9 120.3(4)
C10 C11 C12 119.1(4)
C11 C12 C13 122.3(4)
C11 C12 N1 119.3(4)
C13 C12 N1 118.4(4)
C14 C13 C12 117.8(4)
C13 C14 C9 121.4(4)
O2 C15 O1 117.3(4)
O2 C15 Fe1 127.3(3)
O1 C15 Fe1 115.4(3)
O16 C16 Fe1 173.9(4)
O17 C17 Fe1 177.7(4)
O18 C18 Fe1 177.2(4)
Cl1 C19 Cl2 135.6(14)
Cl3 C20 Cl4 124.2(10)

loop_
_geom_bond_atom_site_label_1
_geom_bond_atom_site_label_2
_geom_bond_distance
Fe1 C16 1.790(5)
Fe1 C17 1.816(5)
Fe1 C18 1.859(5)
Fe1 C15 2.009(4)
Fe1 C4 2.073(4)
Fe1 C3 2.134(4)
Fe1 C5 2.154(4)
O1 C15 1.366(5)
O1 C2 1.436(5)
O2 C15 1.199(5)
O3 C6 1.233(4)
O4 C8 1.430(5)
O5 N1 1.225(5)
O6 N1 1.219(5)
N1 C12 1.468(6)
C1 C2 1.527(6)
C2 C3 1.495(6)
C3 C4 1.397(6)
C4 C5 1.409(5)
C5 C6 1.477(5)
C6 C7 1.526(5)
C7 C7' 1.531(5)
C7 C8 1.531(5)
C8 C9 1.516(6)
C9 C14 1.394(6)
C9 C10 1.396(5)
C10 C11 1.379(6)
C11 C12 1.382(6)
C12 C13 1.387(5)
C13 C14 1.382(6)
O16 C16 1.137(6)
O17 C17 1.131(5)
O18 C18 1.125(5)
C19 Cl1 1.466(11)
C19 Cl2 1.55(2)
C20 Cl3 1.466(11)
C20 Cl4 1.694(14)
